data_2236113
loop_
_publ_author_name
'Muller, Alfred'
'Davis, Wade L.'

_publ_section_title
;
 (\h^6^-Benzene)(benzyldiphenylphosphane)dichloridoruthenium(II)
;
_journal_coeditor_code BT6823
_journal_issue 10
_journal_name_full 'Acta Crystallographica Section E'
_journal_page_first m1232
_journal_page_last m1233
_journal_paper_doi 10.1107/S1600536812037154
_journal_volume 68
_journal_year 2012
_chemical_formula_iupac '[Ru Cl2 (C6 H6) (C19 H17 P)]'
_chemical_formula_moiety 'C25 H23 Cl2 P Ru'
_chemical_formula_sum 'C25 H23 Cl2 P Ru'
_chemical_formula_weight 526.37
_chemical_name_systematic
;
(\h^6^-Benzene)(benzyldiphenylphosphane)dichloridoruthenium(II)
;
_space_group_IT_number 61
_symmetry_cell_setting orthorhombic
_symmetry_space_group_name_Hall '-P 2ac 2ab'
_symmetry_space_group_name_H-M 'P b c a'
_atom_sites_solution_hydrogens geom
_atom_sites_solution_primary direct
_atom_sites_solution_secondary difmap
_audit_creation_method 'WinGX routine CIF_UPDATE'
_cell_angle_alpha 90
_cell_angle_beta 90
_cell_angle_gamma 90
_cell_formula_units_Z 8
_cell_length_a 16.8415(9)
_cell_length_b 14.1497(7)
_cell_length_c 18.6919(8)
_cell_measurement_reflns_used 5707
_cell_measurement_temperature 100(2)
_cell_measurement_theta_max 28.12
_cell_measurement_theta_min 2.17
_cell_volume 4454.3(4)
_computing_cell_refinement 'SAINT (Bruker, 2008)'
_computing_data_collection 'APEX2 (Bruker, 2011)'
_computing_data_reduction 'SAINT and XPREP (Bruker, 2008)'
_computing_molecular_graphics 'DIAMOND (Brandenburg & Putz, 2005)'
_computing_publication_material 'publCIF (Westrip, 2010) and WinGX (Farrugia, 1999)'
_computing_structure_refinement 'SHELXL97 (Sheldrick, 2008)'
_computing_structure_solution 'SIR97 (Altomare <i>et al.</i>, 1999)'
_diffrn_ambient_temperature 100(2)
_diffrn_detector_area_resol_mean 8.4
_diffrn_measured_fraction_theta_full 1
_diffrn_measured_fraction_theta_max 1
_diffrn_measurement_device_type 'Bruker APEX DUO 4K-CCD'
_diffrn_measurement_method '\f and \w scans'
_diffrn_radiation_monochromator graphite
_diffrn_radiation_source 'sealed tube'
_diffrn_radiation_type MoK\a
_diffrn_radiation_wavelength 0.71073
_diffrn_reflns_av_R_equivalents 0.0628
_diffrn_reflns_limit_h_max 22
_diffrn_reflns_limit_h_min -10
_diffrn_reflns_limit_k_max 18
_diffrn_reflns_limit_k_min -18
_diffrn_reflns_limit_l_max 24
_diffrn_reflns_limit_l_min -24
_diffrn_reflns_number 34735
_diffrn_reflns_theta_full 28.3
_diffrn_reflns_theta_max 28.3
_diffrn_reflns_theta_min 2.17
_diffrn_standards_decay_% 0
_diffrn_standards_interval_count 0
_diffrn_standards_interval_time 0
_diffrn_standards_number 0
_exptl_absorpt_coefficient_mu 1.025
_exptl_absorpt_correction_T_max 0.6294
_exptl_absorpt_correction_T_min 0.4285
_exptl_absorpt_correction_type multi-scan
_exptl_absorpt_process_details
;
(SADABS; Bruker, 2008)
;
_exptl_crystal_colour red
_exptl_crystal_density_diffrn 1.57
_exptl_crystal_density_method 'not measured'
_exptl_crystal_description plate
_exptl_crystal_F_000 2128
_exptl_crystal_size_max 0.09
_exptl_crystal_size_mid 0.03
_exptl_crystal_size_min 0.01
_refine_diff_density_max 0.442
_refine_diff_density_min -0.576
_refine_ls_extinction_method none
_refine_ls_goodness_of_fit_ref 1.01
_refine_ls_hydrogen_treatment constr
_refine_ls_matrix_type full
_refine_ls_number_parameters 262
_refine_ls_number_reflns 5544
_refine_ls_number_restraints 0
_refine_ls_restrained_S_all 1.01
_refine_ls_R_factor_all 0.0586
_refine_ls_R_factor_gt 0.0316
_refine_ls_shift/su_max 0.005
_refine_ls_shift/su_mean 0
_refine_ls_structure_factor_coef Fsqd
_refine_ls_weighting_details 'calc w=1/[\s^2^(Fo^2^)+(0.0240P)^2^+3.1419P] where P=(Fo^2^+2Fc^2^)/3'
_refine_ls_weighting_scheme calc
_refine_ls_wR_factor_gt 0.0601
_refine_ls_wR_factor_ref 0.0685
_reflns_number_gt 4056
_reflns_number_total 5544
_reflns_threshold_expression I>2\s(I)
_cod_data_source_file bt6823.cif
_cod_data_source_block I
_cod_database_code 2236113
_cod_database_fobs_code 2236113

loop_
_symmetry_equiv_pos_as_xyz
'x, y, z'
'x+1/2, -y+1/2, -z'
'-x, y+1/2, -z+1/2'
'-x+1/2, -y, z+1/2'
'-x, -y, -z'
'-x-1/2, y-1/2, z'
'x, -y-1/2, z-1/2'
'x-1/2, y, -z-1/2'

loop_
_atom_site_type_symbol
_atom_site_label
_atom_site_fract_x
_atom_site_fract_y
_atom_site_fract_z
_atom_site_U_iso_or_equiv
_atom_site_adp_type
_atom_site_calc_flag
_atom_site_refinement_flags
_atom_site_occupancy
Ru Ru1 0.192720(13) 0.729519(13) 1.097642(10) 0.01308(6) Uani d . 1
Cl Cl1 0.31341(4) 0.65099(4) 1.13353(3) 0.01973(14) Uani d . 1
Cl Cl2 0.12848(4) 0.57711(4) 1.09754(3) 0.01605(13) Uani d . 1
P P1 0.22367(4) 0.68784(4) 0.97937(3) 0.01223(14) Uani d . 1
C C1 0.1603(2) 0.86916(17) 1.06111(14) 0.0241(7) Uani d . 1
H H1 0.1636 0.894 1.014 0.029 Uiso calc R 1
C C2 0.22515(19) 0.87954(18) 1.10820(14) 0.0240(7) Uani d . 1
H H2 0.2714 0.9128 1.0935 0.029 Uiso calc R 1
C C3 0.22054(19) 0.84011(18) 1.17715(14) 0.0224(6) Uani d . 1
H H3 0.2649 0.8444 1.2083 0.027 Uiso calc R 1
C C4 0.15104(19) 0.79438(18) 1.20056(14) 0.0232(7) Uani d . 1
H H4 0.1474 0.7705 1.2479 0.028 Uiso calc R 1
C C5 0.08725(19) 0.78461(19) 1.15297(15) 0.0260(7) Uani d . 1
H H5 0.0408 0.752 1.1679 0.031 Uiso calc R 1
C C6 0.0910(2) 0.82252(19) 1.08314(15) 0.0264(7) Uani d . 1
H H6 0.0471 0.8165 1.0515 0.032 Uiso calc R 1
C C7 0.26500(17) 0.56772(16) 0.97117(12) 0.0151(6) Uani d . 1
H H7A 0.3014 0.5571 1.012 0.018 Uiso calc R 1
H H7B 0.2208 0.522 0.9759 0.018 Uiso calc R 1
C C8 0.30938(17) 0.54528(16) 0.90309(12) 0.0151(5) Uani d . 1
C C9 0.26901(17) 0.51027(16) 0.84315(13) 0.0169(6) Uani d . 1
H H9 0.2131 0.5017 0.8449 0.02 Uiso calc R 1
C C10 0.31070(19) 0.48790(17) 0.78088(13) 0.0205(6) Uani d . 1
H H10 0.2833 0.4633 0.7405 0.025 Uiso calc R 1
C C11 0.3918(2) 0.50152(18) 0.77798(14) 0.0231(7) Uani d . 1
H H11 0.4199 0.4871 0.7353 0.028 Uiso calc R 1
C C12 0.43254(19) 0.53603(19) 0.83694(15) 0.0255(7) Uani d . 1
H H12 0.4884 0.545 0.8348 0.031 Uiso calc R 1
C C13 0.39101(18) 0.55751(18) 0.89933(14) 0.0210(6) Uani d . 1
H H13 0.4189 0.5808 0.9398 0.025 Uiso calc R 1
C C14 0.29770(16) 0.76094(16) 0.93506(12) 0.0131(5) Uani d . 1
C C15 0.29935(17) 0.76972(17) 0.86005(12) 0.0169(6) Uani d . 1
H H15 0.2587 0.7413 0.8321 0.02 Uiso calc R 1
C C16 0.35968(17) 0.81950(17) 0.82660(13) 0.0166(6) Uani d . 1
H H16 0.3601 0.8257 0.776 0.02 Uiso calc R 1
C C17 0.41946(17) 0.86018(17) 0.86719(14) 0.0180(6) Uani d . 1
H H17 0.4605 0.8949 0.8443 0.022 Uiso calc R 1
C C18 0.41973(17) 0.85044(17) 0.94114(13) 0.0173(6) Uani d . 1
H H18 0.4615 0.8774 0.9686 0.021 Uiso calc R 1
C C19 0.35912(17) 0.80140(17) 0.97485(13) 0.0170(6) Uani d . 1
H H19 0.3594 0.7952 1.0255 0.02 Uiso calc R 1
C C20 0.13550(17) 0.69210(17) 0.92313(12) 0.0140(5) Uani d . 1
C C21 0.10851(17) 0.77773(17) 0.89283(13) 0.0168(6) Uani d . 1
H H21 0.1402 0.8331 0.8966 0.02 Uiso calc R 1
C C22 0.03634(18) 0.78158(19) 0.85764(13) 0.0203(6) Uani d . 1
H H22 0.0186 0.8398 0.8381 0.024 Uiso calc R 1
C C23 -0.01037(18) 0.70135(19) 0.85061(13) 0.0198(6) Uani d . 1
H H23 -0.0597 0.7044 0.8261 0.024 Uiso calc R 1
C C24 0.01564(17) 0.61655(18) 0.87968(13) 0.0180(6) Uani d . 1
H H24 -0.0158 0.5612 0.8746 0.022 Uiso calc R 1
C C25 0.08700(17) 0.61219(17) 0.91598(12) 0.0154(6) Uani d . 1
H H25 0.1035 0.554 0.9365 0.018 Uiso calc R 1

loop_
_atom_site_aniso_label
_atom_site_aniso_U_11
_atom_site_aniso_U_22
_atom_site_aniso_U_33
_atom_site_aniso_U_12
_atom_site_aniso_U_13
_atom_site_aniso_U_23
Ru1 0.01380(12) 0.01403(9) 0.01141(9) -0.00318(9) 0.00057(9) -0.00071(7)
Cl1 0.0162(4) 0.0272(3) 0.0158(3) -0.0018(3) -0.0033(3) 0.0008(2)
Cl2 0.0149(4) 0.0154(3) 0.0178(3) -0.0033(2) 0.0016(3) 0.0020(2)
P1 0.0122(4) 0.0123(3) 0.0122(3) -0.0016(3) -0.0003(3) 0.0001(2)
C1 0.040(2) 0.0133(12) 0.0190(13) 0.0028(12) 0.0008(13) -0.0013(10)
C2 0.0279(19) 0.0167(12) 0.0275(14) -0.0081(12) 0.0095(13) -0.0051(10)
C3 0.0247(19) 0.0203(12) 0.0221(13) -0.0020(12) -0.0030(12) -0.0091(10)
C4 0.031(2) 0.0229(13) 0.0159(12) -0.0034(12) 0.0079(12) -0.0042(10)
C5 0.0194(18) 0.0239(14) 0.0348(15) -0.0010(13) 0.0085(13) -0.0097(12)
C6 0.028(2) 0.0224(14) 0.0291(15) 0.0073(13) -0.0067(13) -0.0119(11)
C7 0.0163(17) 0.0157(11) 0.0131(11) 0.0017(10) -0.0016(11) 0.0004(9)
C8 0.0186(16) 0.0118(10) 0.0151(10) 0.0005(11) 0.0002(12) 0.0009(9)
C9 0.0155(17) 0.0139(11) 0.0212(12) -0.0005(11) -0.0021(11) 0.0003(9)
C10 0.0289(19) 0.0163(12) 0.0164(11) 0.0036(12) -0.0048(13) -0.0018(9)
C11 0.031(2) 0.0178(12) 0.0207(13) 0.0012(12) 0.0110(13) -0.0011(10)
C12 0.0176(18) 0.0255(14) 0.0335(15) -0.0042(13) 0.0115(14) -0.0064(12)
C13 0.0176(17) 0.0218(13) 0.0234(13) -0.0026(11) -0.0003(13) -0.0066(11)
C14 0.0121(16) 0.0135(10) 0.0137(10) 0.0012(10) -0.0003(10) 0.0007(9)
C15 0.0182(17) 0.0170(11) 0.0156(11) 0.0012(11) -0.0015(11) -0.0012(9)
C16 0.0161(17) 0.0188(12) 0.0151(11) 0.0038(11) 0.0032(11) 0.0040(10)
C17 0.0124(16) 0.0166(12) 0.0248(13) 0.0017(11) 0.0060(12) 0.0040(10)
C18 0.0132(16) 0.0175(12) 0.0211(12) -0.0015(11) -0.0037(12) -0.0013(10)
C19 0.0158(17) 0.0199(12) 0.0154(11) 0.0006(11) -0.0013(11) 0.0004(9)
C20 0.0141(16) 0.0168(11) 0.0111(10) -0.0025(11) 0.0018(10) -0.0023(9)
C21 0.0157(16) 0.0151(11) 0.0196(12) -0.0020(11) -0.0001(11) -0.0007(10)
C22 0.0184(17) 0.0208(13) 0.0216(12) 0.0044(12) -0.0030(12) 0.0014(10)
C23 0.0089(16) 0.0291(14) 0.0213(13) 0.0005(12) -0.0033(11) -0.0032(10)
C24 0.0143(17) 0.0211(12) 0.0186(12) -0.0035(11) 0.0015(12) -0.0035(10)
C25 0.0151(16) 0.0156(11) 0.0154(11) -0.0022(11) 0.0011(11) -0.0007(9)

loop_
_atom_type_symbol
_atom_type_description
_atom_type_scat_dispersion_real
_atom_type_scat_dispersion_imag
_atom_type_scat_source
C C 0.0033 0.0016 'International Tables Vol C Tables 4.2.6.8 and 6.1.1.4'
H H 0 0 'International Tables Vol C Tables 4.2.6.8 and 6.1.1.4'
P P 0.1023 0.0942 'International Tables Vol C Tables 4.2.6.8 and 6.1.1.4'
Cl Cl 0.1484 0.1585 'International Tables Vol C Tables 4.2.6.8 and 6.1.1.4'
Ru Ru -1.2594 0.8363 'International Tables Vol C Tables 4.2.6.8 and 6.1.1.4'

loop_
_geom_angle_atom_site_label_1
_geom_angle_atom_site_label_2
_geom_angle_atom_site_label_3
_geom_angle
C1 Ru1 C6 37.73(11)
C1 Ru1 C5 67.68(11)
C6 Ru1 C5 37.66(10)
C1 Ru1 C2 37.72(11)
C6 Ru1 C2 67.88(12)
C5 Ru1 C2 79.41(11)
C1 Ru1 C3 67.56(10)
C6 Ru1 C3 79.78(11)
C5 Ru1 C3 66.65(11)
C2 Ru1 C3 37.20(9)
C1 Ru1 C4 79.51(10)
C6 Ru1 C4 67.26(11)
C5 Ru1 C4 36.77(11)
C2 Ru1 C4 66.81(10)
C3 Ru1 C4 36.84(10)
C1 Ru1 P1 89.32(7)
C6 Ru1 P1 102.09(7)
C5 Ru1 P1 135.38(8)
C2 Ru1 P1 105.77(7)
C3 Ru1 P1 139.90(8)
C4 Ru1 P1 168.48(8)
C1 Ru1 Cl1 136.24(9)
C6 Ru1 Cl1 167.51(7)
C5 Ru1 Cl1 135.53(8)
C2 Ru1 Cl1 102.14(9)
C3 Ru1 Cl1 87.73(8)
C4 Ru1 Cl1 102.33(8)
P1 Ru1 Cl1 87.65(2)
C1 Ru1 Cl2 134.73(9)
C6 Ru1 Cl2 100.79(8)
C5 Ru1 Cl2 87.42(8)
C2 Ru1 Cl2 166.78(8)
C3 Ru1 Cl2 136.81(7)
C4 Ru1 Cl2 103.06(7)
P1 Ru1 Cl2 82.77(2)
Cl1 Ru1 Cl2 88.07(2)
C14 P1 C20 106.10(11)
C14 P1 C7 103.15(12)
C20 P1 C7 106.90(12)
C14 P1 Ru1 115.99(8)
C20 P1 Ru1 110.77(8)
C7 P1 Ru1 113.20(8)
C6 C1 C2 120.7(3)
C6 C1 Ru1 71.78(16)
C2 C1 Ru1 72.68(15)
C6 C1 H1 119.7
C2 C1 H1 119.7
Ru1 C1 H1 128.1
C3 C2 C1 119.2(3)
C3 C2 Ru1 71.69(15)
C1 C2 Ru1 69.60(15)
C3 C2 H2 120.4
C1 C2 H2 120.4
Ru1 C2 H2 130.9
C2 C3 C4 120.9(3)
C2 C3 Ru1 71.11(15)
C4 C3 Ru1 72.96(15)
C2 C3 H3 119.6
C4 C3 H3 119.6
Ru1 C3 H3 128.7
C5 C4 C3 119.0(3)
C5 C4 Ru1 69.83(15)
C3 C4 Ru1 70.20(14)
C5 C4 H4 120.5
C3 C4 H4 120.5
Ru1 C4 H4 132.4
C4 C5 C6 121.0(3)
C4 C5 Ru1 73.40(18)
C6 C5 Ru1 70.37(17)
C4 C5 H5 119.5
C6 C5 H5 119.5
Ru1 C5 H5 129.1
C1 C6 C5 119.1(3)
C1 C6 Ru1 70.48(17)
C5 C6 Ru1 71.96(17)
C1 C6 H6 120.4
C5 C6 H6 120.4
Ru1 C6 H6 129.4
C8 C7 P1 116.81(16)
C8 C7 H7A 108.1
P1 C7 H7A 108.1
C8 C7 H7B 108.1
P1 C7 H7B 108.1
H7A C7 H7B 107.3
C13 C8 C9 119.0(2)
C13 C8 C7 120.5(2)
C9 C8 C7 120.5(3)
C10 C9 C8 120.2(3)
C10 C9 H9 119.9
C8 C9 H9 119.9
C11 C10 C9 119.9(2)
C11 C10 H10 120
C9 C10 H10 120
C10 C11 C12 120.5(2)
C10 C11 H11 119.7
C12 C11 H11 119.7
C11 C12 C13 119.5(3)
C11 C12 H12 120.2
C13 C12 H12 120.2
C8 C13 C12 120.8(3)
C8 C13 H13 119.6
C12 C13 H13 119.6
C19 C14 C15 118.6(2)
C19 C14 P1 119.88(18)
C15 C14 P1 121.1(2)
C16 C15 C14 120.6(3)
C16 C15 H15 119.7
C14 C15 H15 119.7
C15 C16 C17 119.8(2)
C15 C16 H16 120.1
C17 C16 H16 120.1
C16 C17 C18 120.4(3)
C16 C17 H17 119.8
C18 C17 H17 119.8
C19 C18 C17 120.0(3)
C19 C18 H18 120
C17 C18 H18 120
C18 C19 C14 120.6(2)
C18 C19 H19 119.7
C14 C19 H19 119.7
C25 C20 C21 117.8(2)
C25 C20 P1 120.25(19)
C21 C20 P1 121.50(19)
C22 C21 C20 120.5(2)
C22 C21 H21 119.8
C20 C21 H21 119.8
C21 C22 C23 120.7(2)
C21 C22 H22 119.6
C23 C22 H22 119.6
C22 C23 C24 119.4(3)
C22 C23 H23 120.3
C24 C23 H23 120.3
C25 C24 C23 120.4(2)
C25 C24 H24 119.8
C23 C24 H24 119.8
C24 C25 C20 121.2(2)
C24 C25 H25 119.4
C20 C25 H25 119.4

loop_
_geom_bond_atom_site_label_1
_geom_bond_atom_site_label_2
_geom_bond_distance
Ru1 C1 2.161(3)
Ru1 C6 2.177(3)
Ru1 C5 2.198(3)
Ru1 C2 2.201(3)
Ru1 C3 2.208(2)
Ru1 C4 2.244(3)
Ru1 P1 2.3466(6)
Ru1 Cl1 2.4116(7)
Ru1 Cl2 2.4127(6)
P1 C14 1.819(3)
P1 C20 1.820(3)
P1 C7 1.843(2)
C1 C6 1.403(4)
C1 C2 1.410(4)
C1 H1 0.95
C2 C3 1.406(4)
C2 H2 0.95
C3 C4 1.407(4)
C3 H3 0.95
C4 C5 1.402(4)
C4 H4 0.95
C5 C6 1.413(4)
C5 H5 0.95
C6 H6 0.95
C7 C8 1.510(3)
C7 H7A 0.99
C7 H7B 0.99
C8 C13 1.387(4)
C8 C9 1.401(3)
C9 C10 1.396(4)
C9 H9 0.95
C10 C11 1.380(4)
C10 H10 0.95
C11 C12 1.387(4)
C11 H11 0.95
C12 C13 1.393(4)
C12 H12 0.95
C13 H13 0.95
C14 C19 1.397(4)
C14 C15 1.408(3)
C15 C16 1.385(4)
C15 H15 0.95
C16 C17 1.386(4)
C16 H16 0.95
C17 C18 1.389(3)
C17 H17 0.95
C18 C19 1.386(4)
C18 H18 0.95
C19 H19 0.95
C20 C25 1.401(4)
C20 C21 1.413(3)
C21 C22 1.383(4)
C21 H21 0.95
C22 C23 1.387(4)
C22 H22 0.95
C23 C24 1.388(4)
C23 H23 0.95
C24 C25 1.382(4)
C24 H24 0.95
C25 H25 0.95

loop_
_geom_hbond_atom_site_label_D
_geom_hbond_atom_site_label_H
_geom_hbond_atom_site_label_A
_geom_hbond_site_symmetry_A
_geom_hbond_distance_DH
_geom_hbond_distance_HA
_geom_hbond_distance_DA
_geom_hbond_angle_DHA
C11 H11 Cl2 4_564 0.95 2.85 3.568(3) 133.2
C16 H16 Cl1 7_575 0.95 2.8 3.716(3) 163.2
C2 H2 Cl2 6_665 0.95 2.87 3.733(3) 150.9
C24 H24 Cl2 5_567 0.95 2.78 3.685(3) 160.7
C21 H21 Cg1 7_545 0.95 2.89 3.673(3) 140
C4 H4 Cg2 8_555 0.95 3.00 3.789(3) 141

loop_
_geom_torsion_atom_site_label_1
_geom_torsion_atom_site_label_2
_geom_torsion_atom_site_label_3
_geom_torsion_atom_site_label_4
_geom_torsion
C1 Ru1 P1 C14 57.32(13)
C6 Ru1 P1 C14 93.09(12)
C5 Ru1 P1 C14 113.77(14)
C2 Ru1 P1 C14 22.94(13)
C3 Ru1 P1 C14 4.66(16)
C4 Ru1 P1 C14 71.4(4)
Cl1 Ru1 P1 C14 -79.02(9)
Cl2 Ru1 P1 C14 -167.37(10)
C1 Ru1 P1 C20 -63.67(12)
C6 Ru1 P1 C20 -27.90(12)
C5 Ru1 P1 C20 -7.22(14)
C2 Ru1 P1 C20 -98.05(12)
C3 Ru1 P1 C20 -116.32(15)
C4 Ru1 P1 C20 -49.6(4)
Cl1 Ru1 P1 C20 160.00(9)
Cl2 Ru1 P1 C20 71.65(9)
C1 Ru1 P1 C7 176.28(13)
C6 Ru1 P1 C7 -147.95(13)
C5 Ru1 P1 C7 -127.27(15)
C2 Ru1 P1 C7 141.91(13)
C3 Ru1 P1 C7 123.63(16)
C4 Ru1 P1 C7 -169.6(4)
Cl1 Ru1 P1 C7 39.95(10)
Cl2 Ru1 P1 C7 -48.40(10)
C5 Ru1 C1 C6 -29.80(15)
C2 Ru1 C1 C6 -131.7(2)
C3 Ru1 C1 C6 -102.70(17)
C4 Ru1 C1 C6 -66.23(16)
P1 Ru1 C1 C6 110.94(15)
Cl1 Ru1 C1 C6 -163.16(12)
Cl2 Ru1 C1 C6 31.82(19)
C6 Ru1 C1 C2 131.7(2)
C5 Ru1 C1 C2 101.90(18)
C3 Ru1 C1 C2 29.00(16)
C4 Ru1 C1 C2 65.47(17)
P1 Ru1 C1 C2 -117.36(16)
Cl1 Ru1 C1 C2 -31.5(2)
Cl2 Ru1 C1 C2 163.52(13)
C6 C1 C2 C3 1.8(4)
Ru1 C1 C2 C3 -53.7(2)
C6 C1 C2 Ru1 55.5(2)
C1 Ru1 C2 C3 132.2(3)
C6 Ru1 C2 C3 102.62(19)
C5 Ru1 C2 C3 65.12(19)
C4 Ru1 C2 C3 28.88(18)
P1 Ru1 C2 C3 -160.48(16)
Cl1 Ru1 C2 C3 -69.50(18)
Cl2 Ru1 C2 C3 70.4(4)
C6 Ru1 C2 C1 -29.55(17)
C5 Ru1 C2 C1 -67.05(18)
C3 Ru1 C2 C1 -132.2(3)
C4 Ru1 C2 C1 -103.30(19)
P1 Ru1 C2 C1 67.34(17)
Cl1 Ru1 C2 C1 158.33(16)
Cl2 Ru1 C2 C1 -61.8(4)
C1 C2 C3 C4 -2.8(4)
Ru1 C2 C3 C4 -55.6(2)
C1 C2 C3 Ru1 52.7(2)
C1 Ru1 C3 C2 -29.38(19)
C6 Ru1 C3 C2 -66.73(19)
C5 Ru1 C3 C2 -103.8(2)
C4 Ru1 C3 C2 -132.2(3)
P1 Ru1 C3 C2 29.9(2)
Cl1 Ru1 C3 C2 113.59(18)
Cl2 Ru1 C3 C2 -161.65(15)
C1 Ru1 C3 C4 102.9(2)
C6 Ru1 C3 C4 65.51(18)
C5 Ru1 C3 C4 28.48(17)
C2 Ru1 C3 C4 132.2(3)
P1 Ru1 C3 C4 162.18(13)
Cl1 Ru1 C3 C4 -114.17(17)
Cl2 Ru1 C3 C4 -29.4(2)
C2 C3 C4 C5 3.0(4)
Ru1 C3 C4 C5 -51.8(2)
C2 C3 C4 Ru1 54.7(2)
C1 Ru1 C4 C5 66.59(18)
C6 Ru1 C4 C5 29.19(17)
C2 Ru1 C4 C5 103.85(19)
C3 Ru1 C4 C5 133.0(3)
P1 Ru1 C4 C5 52.3(5)
Cl1 Ru1 C4 C5 -158.07(15)
Cl2 Ru1 C4 C5 -67.19(16)
C1 Ru1 C4 C3 -66.41(18)
C6 Ru1 C4 C3 -103.80(19)
C5 Ru1 C4 C3 -133.0(3)
C2 Ru1 C4 C3 -29.14(17)
P1 Ru1 C4 C3 -80.7(5)
Cl1 Ru1 C4 C3 68.93(17)
Cl2 Ru1 C4 C3 159.82(16)
C3 C4 C5 C6 -2.1(4)
Ru1 C4 C5 C6 -54.0(2)
C3 C4 C5 Ru1 51.9(2)
C1 Ru1 C5 C4 -102.74(18)
C6 Ru1 C5 C4 -132.6(2)
C2 Ru1 C5 C4 -65.22(17)
C3 Ru1 C5 C4 -28.53(16)
P1 Ru1 C5 C4 -167.01(12)
Cl1 Ru1 C5 C4 31.4(2)
Cl2 Ru1 C5 C4 115.99(15)
C1 Ru1 C5 C6 29.85(16)
C2 Ru1 C5 C6 67.37(17)
C3 Ru1 C5 C6 104.06(18)
C4 Ru1 C5 C6 132.6(2)
P1 Ru1 C5 C6 -34.4(2)
Cl1 Ru1 C5 C6 163.98(13)
Cl2 Ru1 C5 C6 -111.41(16)
C2 C1 C6 C5 -1.0(4)
Ru1 C1 C6 C5 55.0(2)
C2 C1 C6 Ru1 -56.0(2)
C4 C5 C6 C1 1.1(4)
Ru1 C5 C6 C1 -54.3(2)
C4 C5 C6 Ru1 55.4(2)
C5 Ru1 C6 C1 131.2(2)
C2 Ru1 C6 C1 29.54(15)
C3 Ru1 C6 C1 66.38(16)
C4 Ru1 C6 C1 102.65(17)
P1 Ru1 C6 C1 -72.76(15)
Cl1 Ru1 C6 C1 67.9(4)
Cl2 Ru1 C6 C1 -157.58(14)
C1 Ru1 C6 C5 -131.2(2)
C2 Ru1 C6 C5 -101.65(18)
C3 Ru1 C6 C5 -64.82(17)
C4 Ru1 C6 C5 -28.54(16)
P1 Ru1 C6 C5 156.05(15)
Cl1 Ru1 C6 C5 -63.3(5)
Cl2 Ru1 C6 C5 71.22(16)
C14 P1 C7 C8 -35.7(2)
C20 P1 C7 C8 76.0(2)
Ru1 P1 C7 C8 -161.80(17)
P1 C7 C8 C13 92.6(3)
P1 C7 C8 C9 -88.5(3)
C13 C8 C9 C10 0.2(3)
C7 C8 C9 C10 -178.7(2)
C8 C9 C10 C11 -0.9(4)
C9 C10 C11 C12 1.0(4)
C10 C11 C12 C13 -0.4(4)
C9 C8 C13 C12 0.4(4)
C7 C8 C13 C12 179.3(2)
C11 C12 C13 C8 -0.3(4)
C20 P1 C14 C19 155.8(2)
C7 P1 C14 C19 -92.0(2)
Ru1 P1 C14 C19 32.4(2)
C20 P1 C14 C15 -30.9(2)
C7 P1 C14 C15 81.3(2)
Ru1 P1 C14 C15 -154.40(18)
C19 C14 C15 C16 -1.6(4)
P1 C14 C15 C16 -174.9(2)
C14 C15 C16 C17 0.7(4)
C15 C16 C17 C18 0.7(4)
C16 C17 C18 C19 -1.3(4)
C17 C18 C19 C14 0.4(4)
C15 C14 C19 C18 1.0(4)
P1 C14 C19 C18 174.4(2)
C14 P1 C20 C25 144.4(2)
C7 P1 C20 C25 34.8(2)
Ru1 P1 C20 C25 -88.9(2)
C14 P1 C20 C21 -43.5(2)
C7 P1 C20 C21 -153.1(2)
Ru1 P1 C20 C21 83.2(2)
C25 C20 C21 C22 0.2(4)
P1 C20 C21 C22 -172.1(2)
C20 C21 C22 C23 -0.9(4)
C21 C22 C23 C24 0.4(4)
C22 C23 C24 C25 0.7(4)
C23 C24 C25 C20 -1.3(4)
C21 C20 C25 C24 0.9(4)
P1 C20 C25 C24 173.2(2)
